data_4325233
loop_
_publ_author_name
'Palanikumar Maniam'
'Norbert Stock'

_publ_contact_author_address
;Institut fuer Anorganische Chemie, Universitaet Kiel,
Max-Eyth-Strasse 2, 24118 Kiel, Germany
;
_publ_contact_author_email stock@ac.un-kiel.de
_publ_contact_author_fax 49(431)8801775
_publ_contact_author_name 'Prof. Dr. Norbert Stock'
_publ_contact_author_phone 49(431)8801675
_publ_section_title
;
 Investigation of Porous Ni-Based Metal-Organic Frameworks Containing
 Paddle-Wheel Type Inorganic Building Units via High-Throughput Methods
;
_journal_name_full 'Inorganic Chemistry'
_journal_page_first 5085
_journal_page_last 5097
_journal_paper_doi 10.1021/ic200381f
_journal_volume 50
_journal_year 2011
_chemical_formula_sum 'C8 H9 N Ni O4'
_chemical_formula_weight 241.87
_chemical_name_systematic
; 
 ? 
;
_space_group_IT_number 225
_symmetry_cell_setting cubic
_symmetry_space_group_name_Hall '-F 4 2 3'
_symmetry_space_group_name_H-M 'F m -3 m'
_atom_sites_solution_hydrogens geom
_atom_sites_solution_primary direct
_atom_sites_solution_secondary difmap
_audit_creation_method SHELXL-97
_cell_angle_alpha 90.00
_cell_angle_beta 90.00
_cell_angle_gamma 90.00
_cell_formula_units_Z 48
_cell_length_a 26.5941(7)
_cell_length_b 26.5941(7)
_cell_length_c 26.5941(7)
_cell_measurement_reflns_used 43034
_cell_measurement_temperature 293(2)
_cell_measurement_theta_max 27.215
_cell_measurement_theta_min 1.325
_cell_volume 18808.6(9)
_computing_cell_refinement 'X-Area (Stoe, 2008)'
_computing_data_collection 'X-Area (Stoe, 2008)'
_computing_data_reduction 'X-Area (Stoe, 2008)'
_computing_structure_refinement 'SHELXL-97 (Sheldrick, 1997)'
_computing_structure_solution 'SHELXS-97 (Sheldrick, 1990)'
_diffrn_ambient_temperature 293(2)
_diffrn_measured_fraction_theta_full 0.986
_diffrn_measured_fraction_theta_max 0.986
_diffrn_measurement_device_type 'STOE IPDS-1'
_diffrn_measurement_method 'Phi scans'
_diffrn_radiation_monochromator graphite
_diffrn_radiation_source 'fine-focus sealed tube'
_diffrn_radiation_type MoK\a
_diffrn_radiation_wavelength 0.71073
_diffrn_reflns_av_R_equivalents 0.0538
_diffrn_reflns_av_sigmaI/netI 0.0095
_diffrn_reflns_limit_h_max 33
_diffrn_reflns_limit_h_min -33
_diffrn_reflns_limit_k_max 33
_diffrn_reflns_limit_k_min -33
_diffrn_reflns_limit_l_max 33
_diffrn_reflns_limit_l_min -32
_diffrn_reflns_number 42290
_diffrn_reflns_theta_full 26.87
_diffrn_reflns_theta_max 26.87
_diffrn_reflns_theta_min 1.33
_exptl_absorpt_coefficient_mu 1.229
_exptl_absorpt_correction_T_max 0.8967
_exptl_absorpt_correction_T_min 0.7674
_exptl_absorpt_correction_type numerical
_exptl_absorpt_process_details 'STOE XRED rev 1.19 and X-SHAPE rev 1.06'
_exptl_crystal_colour 'dark green'
_exptl_crystal_density_diffrn 1.025
_exptl_crystal_description octahedral
_exptl_crystal_F_000 5952
_platon_squeeze_details
;
the highly disordered solvents within the void were not crystallographically
well defined.

The SQUEEZE routine of the program PLATON was used
in order to eliminate the contribution of disordered solvents molecules,
thereby a final model based only on the ordered part of the crystal structure
was obtained.

The SQUEEZE routine suggested that
a total potential solvent area volume of 10196.3 Ang^3^[54.2% of cell volume].

Refinement after the SQUEEZE routine gave significantly improved R values.
[R values before SQUEEZE]
R1 = 0.1144, wR2 = 0.4037 for >2sigma(I) data
R1 = 0.1161, wR2 = 0.4049, GooF = S = 1.962 for all data
( 1062 data and 0 restraint / 37 parameters)
;
_refine_diff_density_max 0.592
_refine_diff_density_min -0.816
_refine_diff_density_rms 0.071
_refine_ls_extinction_method none
_refine_ls_goodness_of_fit_ref 1.286
_refine_ls_hydrogen_treatment mixed
_refine_ls_matrix_type full
_refine_ls_number_parameters 42
_refine_ls_number_reflns 1061
_refine_ls_number_restraints 0
_refine_ls_restrained_S_all 1.286
_refine_ls_R_factor_all 0.0698
_refine_ls_R_factor_gt 0.0676
_refine_ls_shift/su_max 0.000
_refine_ls_shift/su_mean 0.000
_refine_ls_structure_factor_coef Fsqd
_refine_ls_weighting_details 'calc w=1/[\s^2^(Fo^2^)+(0.0737P)^2^+99.1598P] where P=(Fo^2^+2Fc^2^)/3'
_refine_ls_weighting_scheme calc
_refine_ls_wR_factor_gt 0.1800
_refine_ls_wR_factor_ref 0.1812
_reflns_number_gt 1031
_reflns_number_total 1061
_reflns_threshold_expression >2sigma(I)
_cod_data_source_file ic200381f_si_002.cif
_cod_data_source_block 1a
_cod_database_code 4325233

loop_
_symmetry_equiv_pos_as_xyz
'x, y, z'
'x, -y, -z'
'-x, -y, z'
'-x, y, -z'
'-y, x, z'
'y, x, -z'
'y, -x, z'
'-y, -x, -z'
'y, z, x'
'-y, -z, x'
'y, -z, -x'
'-y, z, -x'
'-z, y, x'
'-z, -y, -x'
'z, -y, x'
'z, y, -x'
'z, x, y'
'-z, x, -y'
'-z, -x, y'
'z, -x, -y'
'-x, -z, -y'
'-x, z, y'
'x, -z, y'
'x, z, -y'
'x, y+1/2, z+1/2'
'x, -y+1/2, -z+1/2'
'-x, -y+1/2, z+1/2'
'-x, y+1/2, -z+1/2'
'-y, x+1/2, z+1/2'
'y, x+1/2, -z+1/2'
'y, -x+1/2, z+1/2'
'-y, -x+1/2, -z+1/2'
'y, z+1/2, x+1/2'
'-y, -z+1/2, x+1/2'
'y, -z+1/2, -x+1/2'
'-y, z+1/2, -x+1/2'
'-z, y+1/2, x+1/2'
'-z, -y+1/2, -x+1/2'
'z, -y+1/2, x+1/2'
'z, y+1/2, -x+1/2'
'z, x+1/2, y+1/2'
'-z, x+1/2, -y+1/2'
'-z, -x+1/2, y+1/2'
'z, -x+1/2, -y+1/2'
'-x, -z+1/2, -y+1/2'
'-x, z+1/2, y+1/2'
'x, -z+1/2, y+1/2'
'x, z+1/2, -y+1/2'
'x+1/2, y, z+1/2'
'x+1/2, -y, -z+1/2'
'-x+1/2, -y, z+1/2'
'-x+1/2, y, -z+1/2'
'-y+1/2, x, z+1/2'
'y+1/2, x, -z+1/2'
'y+1/2, -x, z+1/2'
'-y+1/2, -x, -z+1/2'
'y+1/2, z, x+1/2'
'-y+1/2, -z, x+1/2'
'y+1/2, -z, -x+1/2'
'-y+1/2, z, -x+1/2'
'-z+1/2, y, x+1/2'
'-z+1/2, -y, -x+1/2'
'z+1/2, -y, x+1/2'
'z+1/2, y, -x+1/2'
'z+1/2, x, y+1/2'
'-z+1/2, x, -y+1/2'
'-z+1/2, -x, y+1/2'
'z+1/2, -x, -y+1/2'
'-x+1/2, -z, -y+1/2'
'-x+1/2, z, y+1/2'
'x+1/2, -z, y+1/2'
'x+1/2, z, -y+1/2'
'x+1/2, y+1/2, z'
'x+1/2, -y+1/2, -z'
'-x+1/2, -y+1/2, z'
'-x+1/2, y+1/2, -z'
'-y+1/2, x+1/2, z'
'y+1/2, x+1/2, -z'
'y+1/2, -x+1/2, z'
'-y+1/2, -x+1/2, -z'
'y+1/2, z+1/2, x'
'-y+1/2, -z+1/2, x'
'y+1/2, -z+1/2, -x'
'-y+1/2, z+1/2, -x'
'-z+1/2, y+1/2, x'
'-z+1/2, -y+1/2, -x'
'z+1/2, -y+1/2, x'
'z+1/2, y+1/2, -x'
'z+1/2, x+1/2, y'
'-z+1/2, x+1/2, -y'
'-z+1/2, -x+1/2, y'
'z+1/2, -x+1/2, -y'
'-x+1/2, -z+1/2, -y'
'-x+1/2, z+1/2, y'
'x+1/2, -z+1/2, y'
'x+1/2, z+1/2, -y'
'-x, -y, -z'
'-x, y, z'
'x, y, -z'
'x, -y, z'
'y, -x, -z'
'-y, -x, z'
'-y, x, -z'
'y, x, z'
'-y, -z, -x'
'y, z, -x'
'-y, z, x'
'y, -z, x'
'z, -y, -x'
'z, y, x'
'-z, y, -x'
'-z, -y, x'
'-z, -x, -y'
'z, -x, y'
'z, x, -y'
'-z, x, y'
'x, z, y'
'x, -z, -y'
'-x, z, -y'
'-x, -z, y'
'-x, -y+1/2, -z+1/2'
'-x, y+1/2, z+1/2'
'x, y+1/2, -z+1/2'
'x, -y+1/2, z+1/2'
'y, -x+1/2, -z+1/2'
'-y, -x+1/2, z+1/2'
'-y, x+1/2, -z+1/2'
'y, x+1/2, z+1/2'
'-y, -z+1/2, -x+1/2'
'y, z+1/2, -x+1/2'
'-y, z+1/2, x+1/2'
'y, -z+1/2, x+1/2'
'z, -y+1/2, -x+1/2'
'z, y+1/2, x+1/2'
'-z, y+1/2, -x+1/2'
'-z, -y+1/2, x+1/2'
'-z, -x+1/2, -y+1/2'
'z, -x+1/2, y+1/2'
'z, x+1/2, -y+1/2'
'-z, x+1/2, y+1/2'
'x, z+1/2, y+1/2'
'x, -z+1/2, -y+1/2'
'-x, z+1/2, -y+1/2'
'-x, -z+1/2, y+1/2'
'-x+1/2, -y, -z+1/2'
'-x+1/2, y, z+1/2'
'x+1/2, y, -z+1/2'
'x+1/2, -y, z+1/2'
'y+1/2, -x, -z+1/2'
'-y+1/2, -x, z+1/2'
'-y+1/2, x, -z+1/2'
'y+1/2, x, z+1/2'
'-y+1/2, -z, -x+1/2'
'y+1/2, z, -x+1/2'
'-y+1/2, z, x+1/2'
'y+1/2, -z, x+1/2'
'z+1/2, -y, -x+1/2'
'z+1/2, y, x+1/2'
'-z+1/2, y, -x+1/2'
'-z+1/2, -y, x+1/2'
'-z+1/2, -x, -y+1/2'
'z+1/2, -x, y+1/2'
'z+1/2, x, -y+1/2'
'-z+1/2, x, y+1/2'
'x+1/2, z, y+1/2'
'x+1/2, -z, -y+1/2'
'-x+1/2, z, -y+1/2'
'-x+1/2, -z, y+1/2'
'-x+1/2, -y+1/2, -z'
'-x+1/2, y+1/2, z'
'x+1/2, y+1/2, -z'
'x+1/2, -y+1/2, z'
'y+1/2, -x+1/2, -z'
'-y+1/2, -x+1/2, z'
'-y+1/2, x+1/2, -z'
'y+1/2, x+1/2, z'
'-y+1/2, -z+1/2, -x'
'y+1/2, z+1/2, -x'
'-y+1/2, z+1/2, x'
'y+1/2, -z+1/2, x'
'z+1/2, -y+1/2, -x'
'z+1/2, y+1/2, x'
'-z+1/2, y+1/2, -x'
'-z+1/2, -y+1/2, x'
'-z+1/2, -x+1/2, -y'
'z+1/2, -x+1/2, y'
'z+1/2, x+1/2, -y'
'-z+1/2, x+1/2, y'
'x+1/2, z+1/2, y'
'x+1/2, -z+1/2, -y'
'-x+1/2, z+1/2, -y'
'-x+1/2, -z+1/2, y'

loop_
_atom_site_label
_atom_site_type_symbol
_atom_site_fract_x
_atom_site_fract_y
_atom_site_fract_z
_atom_site_U_iso_or_equiv
_atom_site_adp_type
_atom_site_occupancy
_atom_site_symmetry_multiplicity
_atom_site_calc_flag
_atom_site_refinement_flags
Ni1 Ni 0.28607(2) 0.5000 0.28607(2) 0.0481(4) Uani 1 4 d S
O1 O 0.24226(12) 0.44674(11) 0.31698(12) 0.0723(9) Uani 1 1 d .
C1 C 0.20208(16) 0.4306(2) 0.29792(16) 0.0587(13) Uani 1 2 d S
C2 C 0.17778(16) 0.3864(2) 0.32222(16) 0.0582(14) Uani 1 2 d S
C3 C 0.1985(2) 0.36498(17) 0.36498(17) 0.0622(14) Uani 1 2 d S
H3A H 0.2268 0.3795 0.3795 0.075 Uiso 1 2 calc SR
N1 N 0.3387(2) 0.5000 0.3387(2) 0.121(4) Uani 1 4 d S
C1M C 0.3561(6) 0.542(2) 0.3561(6) 0.63(6) Uani 1 2 d S
H1C H 0.3813 0.5350 0.3809 0.751 Uiso 1 2 calc SR
H1B H 0.3292 0.5608 0.3711 0.751 Uiso 0.50 1 calc PR
H1A H 0.3706 0.5610 0.3291 0.751 Uiso 0.50 1 calc PR

loop_
_atom_site_aniso_label
_atom_site_aniso_U_11
_atom_site_aniso_U_22
_atom_site_aniso_U_33
_atom_site_aniso_U_23
_atom_site_aniso_U_13
_atom_site_aniso_U_12
Ni1 0.0498(4) 0.0447(5) 0.0498(4) 0.000 -0.0126(4) 0.000
O1 0.074(2) 0.0649(18) 0.078(2) 0.0163(15) -0.0107(16) -0.0208(15)
C1 0.059(2) 0.058(3) 0.059(2) 0.0026(17) 0.008(3) -0.0026(17)
C2 0.062(2) 0.051(3) 0.062(2) 0.0097(18) -0.007(3) -0.0097(18)
C3 0.058(3) 0.064(2) 0.064(2) 0.004(3) -0.010(2) -0.010(2)
N1 0.122(6) 0.118(8) 0.122(6) 0.000 -0.085(7) 0.000
C1M 0.33(2) 1.22(17) 0.33(2) -0.28(4) -0.13(3) -0.28(4)

loop_
_atom_type_symbol
_atom_type_description
_atom_type_scat_dispersion_real
_atom_type_scat_dispersion_imag
_atom_type_scat_source
C C 0.0033 0.0016 'International Tables Vol C Tables 4.2.6.8 and 6.1.1.4'
H H 0.0000 0.0000 'International Tables Vol C Tables 4.2.6.8 and 6.1.1.4'
O O 0.0106 0.0060 'International Tables Vol C Tables 4.2.6.8 and 6.1.1.4'
Ni Ni 0.3393 1.1124 'International Tables Vol C Tables 4.2.6.8 and 6.1.1.4'
N N 0.0061 0.0033 'International Tables Vol C Tables 4.2.6.8 and 6.1.1.4'

loop_
_geom_angle_atom_site_label_1
_geom_angle_atom_site_label_2
_geom_angle_atom_site_label_3
_geom_angle
_geom_angle_site_symmetry_1
_geom_angle_site_symmetry_3
N1 Ni1 O1 96.93(9) . 110
N1 Ni1 O1 96.93(9) . 15_565
O1 Ni1 O1 89.63(19) 110 15_565
N1 Ni1 O1 96.93(9) . 100_565
O1 Ni1 O1 166.14(18) 110 100_565
O1 Ni1 O1 88.7(2) 15_565 100_565
N1 Ni1 O1 96.93(9) . .
O1 Ni1 O1 88.7(2) 110 .
O1 Ni1 O1 166.14(18) 15_565 .
O1 Ni1 O1 89.63(19) 100_565 .
N1 Ni1 Ni1 180.00(4) . 145_565
O1 Ni1 Ni1 83.07(9) 110 145_565
O1 Ni1 Ni1 83.07(9) 15_565 145_565
O1 Ni1 Ni1 83.07(9) 100_565 145_565
O1 Ni1 Ni1 83.07(9) . 145_565
C1 O1 Ni1 124.6(3) . .
O1 C1 O1 124.6(5) 159 .
O1 C1 C2 117.6(3) 159 .
O1 C1 C2 117.6(3) . .
C3 C2 C3 118.9(6) 60 .
C3 C2 C1 120.5(3) 60 .
C3 C2 C1 120.5(3) . .
C2 C3 C2 121.1(6) . 91
C1M N1 C1M 119(4) . 100_565
C1M N1 Ni1 120.4(18) . .
C1M N1 Ni1 120.4(18) 100_565 .

loop_
_geom_bond_atom_site_label_1
_geom_bond_atom_site_label_2
_geom_bond_distance
_geom_bond_site_symmetry_2
Ni1 N1 1.979(9) .
Ni1 O1 2.010(3) 110
Ni1 O1 2.010(3) 15_565
Ni1 O1 2.010(3) 100_565
Ni1 O1 2.010(3) .
Ni1 Ni1 2.7128(18) 145_565
O1 C1 1.258(4) .
C1 O1 1.258(4) 159
C1 C2 1.488(8) .
C2 C3 1.386(4) 60
C2 C3 1.386(4) .
C3 C2 1.386(4) 91
N1 C1M 1.29(4) .
N1 C1M 1.29(4) 100_565

loop_
_platon_squeeze_void_nr
_platon_squeeze_void_average_x
_platon_squeeze_void_average_y
_platon_squeeze_void_average_z
_platon_squeeze_void_volume
_platon_squeeze_void_count_electrons
_platon_squeeze_void_content
1 -0.063 -0.098 -0.074 8215 1280 ' '
2 0.250 0.250 0.250 236 23 ' '
3 0.750 0.250 0.250 236 23 ' '
4 0.250 0.250 0.750 236 23 ' '
5 0.750 0.250 0.750 236 23 ' '
6 0.250 0.750 0.250 236 23 ' '
7 0.750 0.750 0.250 236 23 ' '
8 0.250 0.750 0.750 236 23 ' '
9 0.750 0.750 0.750 236 23 ' '
